data_4101124
loop_
_publ_author_name
' Yoshiyuki Mizuhata '
' Takahiro Sasamori '
' Nobuhiro Takeda '
' Norihiro Tokitoh '

_publ_section_title
;
A Stable Neutral Stannaaromatic Compound: Synthesis, Structure
and Complexation of a Kinetically Stabilized 2-Stannanaphthalene
;
_journal_name_full 'Journal of the American Chemical Society'
_journal_paper_doi 10.1021/ja057531d
_journal_year 2006
_chemical_formula_moiety 'C40 H74 Si6 Sn'
_chemical_formula_sum 'C40 H74 Si6 Sn'
_chemical_formula_weight 842.24
_chemical_name_common 2-stannanaphthalene
_space_group_IT_number 2
_space_group_name_Hall '-P 1'
_space_group_name_H-M_alt 'P -1'
_symmetry_cell_setting triclinic
_symmetry_Int_Tables_number 2
_symmetry_space_group_name_Hall '-P 1'
_symmetry_space_group_name_H-M 'P -1'
_cell_angle_alpha 73.4934(10)
_cell_angle_beta 74.3341(12)
_cell_angle_gamma 63.548(2)
_cell_formula_units_Z 2
_cell_length_a 12.4261(3)
_cell_length_b 13.0149(3)
_cell_length_c 17.3641(6)
_cell_measurement_temperature 103(2)
_cell_volume 2376.69(11)
_diffrn_ambient_temperature 103(2)
_exptl_crystal_density_diffrn 1.177
_cod_database_code 4101124

loop_
_symmetry_equiv_pos_as_xyz
'x, y, z'
'-x, -y, -z'

loop_
_atom_site_label
_atom_site_type_symbol
_atom_site_fract_x
_atom_site_fract_y
_atom_site_fract_z
_atom_site_U_iso_or_equiv
_atom_site_adp_type
_atom_site_occupancy
_atom_site_symmetry_multiplicity
_atom_site_calc_flag
_atom_site_refinement_flags
_atom_site_disorder_assembly
_atom_site_disorder_group
C1 C 0.2605(6) 0.2050(5) 0.4024(4) 0.0270(14) Uani 1 1 d . . .
H1 H 0.2341 0.1463 0.4364 0.032 Uiso 1 1 calc R . .
Sn1 Sn 0.18202(4) 0.30295(4) 0.30279(3) 0.02560(14) Uani 1 1 d . . .
C2 C 0.2688(6) 0.4180(5) 0.2620(4) 0.0282(15) Uani 1 1 d . . .
C3 C 0.3563(5) 0.3954(6) 0.3059(4) 0.0272(14) Uani 1 1 d . . .
H2 H 0.3974 0.4467 0.2856 0.033 Uiso 1 1 calc R . .
C4 C 0.4967(6) 0.3104(6) 0.4022(4) 0.0355(16) Uani 1 1 d . . .
H3 H 0.5273 0.3683 0.3732 0.043 Uiso 1 1 calc R . .
C5 C 0.5497(6) 0.2333(6) 0.4660(4) 0.0365(17) Uani 1 1 d . . .
H4 H 0.6169 0.2362 0.4800 0.044 Uiso 1 1 calc R . .
C6 C 0.5032(6) 0.1484(6) 0.5114(4) 0.0377(17) Uani 1 1 d . . .
H5 H 0.5383 0.0944 0.5568 0.045 Uiso 1 1 calc R . .
C7 C 0.4079(6) 0.1447(6) 0.4896(4) 0.0304(15) Uani 1 1 d . . .
H6 H 0.3771 0.0879 0.5211 0.036 Uiso 1 1 calc R . .
C8 C 0.3525(5) 0.2219(5) 0.4219(4) 0.0266(14) Uani 1 1 d . . .
C9 C 0.3984(5) 0.3091(5) 0.3766(4) 0.0262(14) Uani 1 1 d . . .
C10 C 0.2362(6) 0.5220(6) 0.1920(4) 0.0306(15) Uani 1 1 d . . .
C11 C 0.1357(7) 0.6286(6) 0.2273(5) 0.0413(18) Uani 1 1 d . . .
H7 H 0.0636 0.6116 0.2540 0.062 Uiso 1 1 calc R . .
H8 H 0.1138 0.6968 0.1831 0.062 Uiso 1 1 calc R . .
H9 H 0.1658 0.6451 0.2672 0.062 Uiso 1 1 calc R . .
C12 C 0.1865(7) 0.4955(6) 0.1316(4) 0.0415(18) Uani 1 1 d . . .
H10 H 0.2488 0.4266 0.1100 0.062 Uiso 1 1 calc R . .
H11 H 0.1653 0.5627 0.0867 0.062 Uiso 1 1 calc R . .
H12 H 0.1137 0.4803 0.1594 0.062 Uiso 1 1 calc R . .
C13 C 0.3429(6) 0.5562(6) 0.1453(4) 0.0369(17) Uani 1 1 d . . .
H13 H 0.3729 0.5777 0.1825 0.055 Uiso 1 1 calc R . .
H14 H 0.3152 0.6229 0.1010 0.055 Uiso 1 1 calc R . .
H15 H 0.4087 0.4898 0.1226 0.055 Uiso 1 1 calc R . .
C14 C 0.0465(5) 0.2760(5) 0.2673(3) 0.0194(12) Uani 1 1 d . . .
C15 C 0.0799(5) 0.1965(5) 0.2149(3) 0.0214(13) Uani 1 1 d . . .
C16 C -0.0102(5) 0.1697(5) 0.2027(3) 0.0228(13) Uani 1 1 d . . .
H16 H 0.0122 0.1148 0.1691 0.027 Uiso 1 1 calc R . .
C17 C -0.1328(5) 0.2207(5) 0.2383(4) 0.0217(13) Uani 1 1 d . . .
C18 C -0.1629(5) 0.2994(5) 0.2883(3) 0.0218(13) Uani 1 1 d . . .
H17 H -0.2456 0.3348 0.3128 0.026 Uiso 1 1 calc R . .
C19 C -0.0765(5) 0.3285(5) 0.3037(3) 0.0200(13) Uani 1 1 d . . .
C20 C 0.2107(5) 0.1414(5) 0.1723(4) 0.0250(14) Uani 1 1 d . . .
H18 H 0.2543 0.1785 0.1885 0.030 Uiso 1 1 calc R . .
C21 C -0.2304(5) 0.1912(5) 0.2244(4) 0.0223(13) Uani 1 1 d . . .
H19 H -0.3057 0.2376 0.2589 0.027 Uiso 1 1 calc R . .
C22 C -0.1159(5) 0.4153(5) 0.3592(3) 0.0218(13) Uani 1 1 d . . .
H20 H -0.0401 0.4271 0.3546 0.026 Uiso 1 1 calc R . .
Si1 Si 0.29016(17) -0.01937(16) 0.21461(13) 0.0353(5) Uani 1 1 d . . .
Si2 Si 0.22559(16) 0.19235(17) 0.05638(11) 0.0285(4) Uani 1 1 d . . .
Si3 Si -0.21536(16) 0.03545(15) 0.26710(11) 0.0273(4) Uani 1 1 d . . .
Si4 Si -0.26509(16) 0.25876(16) 0.11703(11) 0.0272(4) Uani 1 1 d . . .
Si5 Si -0.22724(17) 0.56679(16) 0.31922(12) 0.0315(4) Uani 1 1 d . . .
Si6 Si -0.14825(18) 0.34947(18) 0.47227(11) 0.0346(5) Uani 1 1 d . . .
C23 C 0.2756(7) -0.0411(6) 0.3274(5) 0.048(2) Uani 1 1 d . . .
H21 H 0.3146 -0.1247 0.3498 0.072 Uiso 1 1 calc R . .
H22 H 0.1891 -0.0112 0.3517 0.072 Uiso 1 1 calc R . .
H23 H 0.3154 0.0011 0.3398 0.072 Uiso 1 1 calc R . .
C24 C 0.2279(8) -0.1140(7) 0.1957(6) 0.063(3) Uani 1 1 d . . .
H24 H 0.2361 -0.1068 0.1369 0.095 Uiso 1 1 calc R . .
H25 H 0.1415 -0.0897 0.2204 0.095 Uiso 1 1 calc R . .
H26 H 0.2730 -0.1955 0.2199 0.095 Uiso 1 1 calc R . .
C25 C 0.4550(6) -0.0677(7) 0.1699(5) 0.048(2) Uani 1 1 d . . .
H27 H 0.4992 -0.1483 0.1962 0.071 Uiso 1 1 calc R . .
H28 H 0.4874 -0.0165 0.1787 0.071 Uiso 1 1 calc R . .
H29 H 0.4651 -0.0639 0.1113 0.071 Uiso 1 1 calc R . .
C26 C 0.2287(7) 0.0849(7) 0.0028(5) 0.046(2) Uani 1 1 d . . .
H30 H 0.2351 0.1160 -0.0560 0.069 Uiso 1 1 calc R . .
H31 H 0.1535 0.0714 0.0228 0.069 Uiso 1 1 calc R . .
H32 H 0.2990 0.0110 0.0133 0.069 Uiso 1 1 calc R . .
C27 C 0.0969(6) 0.3360(6) 0.0305(4) 0.0347(16) Uani 1 1 d . . .
H33 H 0.1010 0.3581 -0.0287 0.052 Uiso 1 1 calc R . .
H34 H 0.1032 0.3959 0.0507 0.052 Uiso 1 1 calc R . .
H35 H 0.0192 0.3292 0.0561 0.052 Uiso 1 1 calc R . .
C28 C 0.3721(6) 0.2128(7) 0.0173(4) 0.0429(19) Uani 1 1 d . . .
H36 H 0.4409 0.1366 0.0242 0.064 Uiso 1 1 calc R . .
H37 H 0.3762 0.2634 0.0479 0.064 Uiso 1 1 calc R . .
H38 H 0.3759 0.2490 -0.0406 0.064 Uiso 1 1 calc R . .
C29 C -0.1215(7) -0.0654(6) 0.1936(4) 0.0370(17) Uani 1 1 d . . .
H39 H -0.0408 -0.0627 0.1758 0.056 Uiso 1 1 calc R . .
H40 H -0.1618 -0.0410 0.1463 0.056 Uiso 1 1 calc R . .
H41 H -0.1127 -0.1453 0.2203 0.056 Uiso 1 1 calc R . .
C30 C -0.1464(7) -0.0191(6) 0.3617(4) 0.0410(18) Uani 1 1 d . . .
H42 H -0.1385 -0.0997 0.3844 0.061 Uiso 1 1 calc R . .
H43 H -0.1989 0.0305 0.4018 0.061 Uiso 1 1 calc R . .
H44 H -0.0657 -0.0166 0.3486 0.061 Uiso 1 1 calc R . .
C31 C -0.3715(6) 0.0343(6) 0.2955(4) 0.0351(16) Uani 1 1 d . . .
H45 H -0.4099 0.0636 0.2468 0.053 Uiso 1 1 calc R . .
H46 H -0.4212 0.0845 0.3357 0.053 Uiso 1 1 calc R . .
H47 H -0.3652 -0.0458 0.3190 0.053 Uiso 1 1 calc R . .
C32 C -0.1365(6) 0.1921(6) 0.0359(4) 0.0327(16) Uani 1 1 d . . .
H48 H -0.1631 0.2257 -0.0173 0.049 Uiso 1 1 calc R . .
H49 H -0.1129 0.1074 0.0474 0.049 Uiso 1 1 calc R . .
H50 H -0.0666 0.2085 0.0354 0.049 Uiso 1 1 calc R . .
C33 C -0.2992(6) 0.4180(6) 0.0999(4) 0.0362(16) Uani 1 1 d . . .
H51 H -0.3560 0.4506 0.1469 0.054 Uiso 1 1 calc R . .
H52 H -0.3361 0.4588 0.0507 0.054 Uiso 1 1 calc R . .
H53 H -0.2235 0.4282 0.0933 0.054 Uiso 1 1 calc R . .
C34 C -0.4013(6) 0.2413(6) 0.1054(4) 0.0355(16) Uani 1 1 d . . .
H54 H -0.4685 0.2691 0.1497 0.053 Uiso 1 1 calc R . .
H55 H -0.3805 0.1586 0.1076 0.053 Uiso 1 1 calc R . .
H56 H -0.4262 0.2871 0.0530 0.053 Uiso 1 1 calc R . .
C35 C -0.3878(7) 0.5822(7) 0.3303(5) 0.055(2) Uani 1 1 d . . .
H57 H -0.4397 0.6641 0.3118 0.083 Uiso 1 1 calc R . .
H58 H -0.4179 0.5570 0.3876 0.083 Uiso 1 1 calc R . .
H59 H -0.3898 0.5335 0.2972 0.083 Uiso 1 1 calc R . .
C36 C -0.1773(7) 0.6084(6) 0.2080(4) 0.0400(17) Uani 1 1 d . . .
H60 H -0.2359 0.6859 0.1871 0.060 Uiso 1 1 calc R . .
H61 H -0.1728 0.5510 0.1797 0.060 Uiso 1 1 calc R . .
H62 H -0.0967 0.6102 0.1987 0.060 Uiso 1 1 calc R . .
C37 C -0.2229(8) 0.6681(6) 0.3740(5) 0.052(2) Uani 1 1 d . . .
H63 H -0.1381 0.6563 0.3701 0.078 Uiso 1 1 calc R . .
H64 H -0.2589 0.6525 0.4314 0.078 Uiso 1 1 calc R . .
H65 H -0.2694 0.7490 0.3494 0.078 Uiso 1 1 calc R . .
C38 C -0.3121(7) 0.4068(7) 0.5196(5) 0.048(2) Uani 1 1 d . . .
H66 H -0.3601 0.3969 0.4879 0.073 Uiso 1 1 calc R . .
H67 H -0.3406 0.4899 0.5202 0.073 Uiso 1 1 calc R . .
H68 H -0.3219 0.3636 0.5755 0.073 Uiso 1 1 calc R . .
C39 C -0.0859(7) 0.1865(6) 0.4846(4) 0.0431(19) Uani 1 1 d . . .
H69 H -0.0975 0.1517 0.5426 0.065 Uiso 1 1 calc R . .
H70 H 0.0012 0.1567 0.4620 0.065 Uiso 1 1 calc R . .
H71 H -0.1289 0.1658 0.4557 0.065 Uiso 1 1 calc R . .
C40 C -0.0668(9) 0.3868(9) 0.5301(5) 0.061(2) Uani 1 1 d . . .
H72 H -0.0997 0.4718 0.5250 0.091 Uiso 1 1 calc R . .
H73 H 0.0204 0.3576 0.5078 0.091 Uiso 1 1 calc R . .
H74 H -0.0788 0.3504 0.5877 0.091 Uiso 1 1 calc R . .

loop_
_atom_site_aniso_label
_atom_site_aniso_U_11
_atom_site_aniso_U_22
_atom_site_aniso_U_33
_atom_site_aniso_U_23
_atom_site_aniso_U_13
_atom_site_aniso_U_12
C1 0.038(4) 0.025(3) 0.020(3) 0.005(3) -0.013(3) -0.015(3)
Sn1 0.0252(2) 0.0271(3) 0.0296(3) -0.00806(18) -0.00406(18) -0.01349(19)
C2 0.024(3) 0.024(3) 0.037(4) -0.015(3) 0.006(3) -0.011(3)
C3 0.022(3) 0.032(4) 0.031(4) -0.013(3) 0.004(3) -0.014(3)
C4 0.031(4) 0.036(4) 0.044(4) -0.011(3) -0.007(3) -0.014(3)
C5 0.032(4) 0.038(4) 0.048(4) -0.015(3) -0.016(3) -0.012(3)
C6 0.035(4) 0.041(4) 0.039(4) -0.013(3) -0.011(3) -0.011(3)
C7 0.030(4) 0.030(4) 0.031(4) -0.010(3) -0.006(3) -0.009(3)
C8 0.023(3) 0.031(4) 0.027(3) -0.015(3) 0.000(3) -0.007(3)
C9 0.023(3) 0.024(3) 0.034(4) -0.016(3) 0.000(3) -0.007(3)
C10 0.036(4) 0.029(4) 0.025(3) -0.003(3) -0.005(3) -0.013(3)
C11 0.041(4) 0.029(4) 0.044(4) -0.006(3) -0.004(3) -0.008(3)
C12 0.048(5) 0.038(4) 0.037(4) 0.001(3) -0.009(3) -0.020(4)
C13 0.030(4) 0.036(4) 0.039(4) -0.002(3) -0.004(3) -0.012(3)
C14 0.020(3) 0.021(3) 0.020(3) -0.003(2) -0.003(2) -0.011(3)
C15 0.027(3) 0.020(3) 0.016(3) -0.002(2) -0.004(2) -0.010(3)
C16 0.027(3) 0.024(3) 0.019(3) -0.010(3) -0.004(3) -0.008(3)
C17 0.022(3) 0.017(3) 0.027(3) -0.002(3) -0.011(3) -0.006(3)
C18 0.014(3) 0.025(3) 0.022(3) -0.005(3) -0.001(2) -0.005(3)
C19 0.022(3) 0.023(3) 0.014(3) -0.004(2) -0.001(2) -0.009(3)
C20 0.022(3) 0.031(4) 0.025(3) -0.011(3) -0.004(3) -0.009(3)
C21 0.021(3) 0.021(3) 0.025(3) -0.003(3) -0.007(3) -0.008(3)
C22 0.019(3) 0.026(3) 0.020(3) -0.007(3) 0.001(2) -0.009(3)
Si1 0.0292(10) 0.0257(10) 0.0468(12) -0.0106(9) -0.0098(9) -0.0032(8)
Si2 0.0251(10) 0.0401(11) 0.0245(9) -0.0155(8) -0.0006(7) -0.0130(9)
Si3 0.0298(10) 0.0238(9) 0.0313(10) -0.0060(8) -0.0087(8) -0.0107(8)
Si4 0.0257(10) 0.0287(10) 0.0297(10) -0.0056(8) -0.0108(8) -0.0097(8)
Si5 0.0317(10) 0.0232(10) 0.0379(11) -0.0107(8) 0.0009(8) -0.0104(8)
Si6 0.0387(11) 0.0467(12) 0.0227(10) -0.0107(9) 0.0037(8) -0.0234(10)
C23 0.057(5) 0.033(4) 0.046(5) -0.002(4) -0.013(4) -0.011(4)
C24 0.064(6) 0.031(4) 0.105(8) -0.011(5) -0.043(5) -0.013(4)
C25 0.030(4) 0.040(4) 0.056(5) -0.014(4) -0.011(4) 0.005(3)
C26 0.043(5) 0.063(5) 0.040(4) -0.029(4) -0.003(3) -0.019(4)
C27 0.040(4) 0.041(4) 0.024(4) 0.004(3) -0.010(3) -0.020(3)
C28 0.034(4) 0.066(5) 0.036(4) -0.020(4) 0.003(3) -0.025(4)
C29 0.048(4) 0.023(4) 0.043(4) -0.012(3) -0.012(3) -0.010(3)
C30 0.056(5) 0.036(4) 0.037(4) 0.002(3) -0.023(4) -0.021(4)
C31 0.040(4) 0.028(4) 0.040(4) -0.004(3) -0.010(3) -0.016(3)
C32 0.038(4) 0.035(4) 0.027(4) -0.004(3) -0.012(3) -0.013(3)
C33 0.043(4) 0.031(4) 0.037(4) -0.003(3) -0.015(3) -0.014(3)
C34 0.032(4) 0.042(4) 0.034(4) -0.003(3) -0.014(3) -0.014(3)
C35 0.041(5) 0.038(5) 0.065(6) 0.000(4) -0.002(4) -0.007(4)
C36 0.047(4) 0.030(4) 0.040(4) -0.003(3) -0.010(3) -0.013(3)
C37 0.069(6) 0.033(4) 0.057(5) -0.022(4) 0.004(4) -0.023(4)
C38 0.054(5) 0.054(5) 0.045(5) -0.015(4) 0.009(4) -0.035(4)
C39 0.059(5) 0.046(5) 0.028(4) 0.008(3) -0.013(3) -0.029(4)
C40 0.079(6) 0.093(7) 0.036(5) -0.016(5) -0.008(4) -0.056(6)

loop_
_geom_bond_atom_site_label_1
_geom_bond_atom_site_label_2
_geom_bond_distance
_geom_bond_site_symmetry_2
_geom_bond_publ_flag
C1 C8 1.394(8) . ?
C1 Sn1 2.029(6) . ?
C1 H1 0.9500 . ?
Sn1 C2 2.081(6) . ?
Sn1 C14 2.132(5) . ?
C2 C3 1.372(9) . ?
C2 C10 1.522(9) . ?
C3 C9 1.443(9) . ?
C3 H2 0.9500 . ?
C4 C5 1.356(9) . ?
C4 C9 1.417(9) . ?
C4 H3 0.9500 . ?
C5 C6 1.415(10) . ?
C5 H4 0.9500 . ?
C6 C7 1.361(9) . ?
C6 H5 0.9500 . ?
C7 C8 1.419(9) . ?
C7 H6 0.9500 . ?
C8 C9 1.436(9) . ?
C10 C12 1.532(9) . ?
C10 C13 1.534(9) . ?
C10 C11 1.545(9) . ?
C11 H7 0.9800 . ?
C11 H8 0.9800 . ?
C11 H9 0.9800 . ?
C12 H10 0.9800 . ?
C12 H11 0.9800 . ?
C12 H12 0.9800 . ?
C13 H13 0.9800 . ?
C13 H14 0.9800 . ?
C13 H15 0.9800 . ?
C14 C19 1.412(8) . ?
C14 C15 1.421(8) . ?
C15 C16 1.392(8) . ?
C15 C20 1.522(8) . ?
C16 C17 1.403(8) . ?
C16 H16 0.9500 . ?
C17 C18 1.389(8) . ?
C17 C21 1.518(8) . ?
C18 C19 1.395(8) . ?
C18 H17 0.9500 . ?
C19 C22 1.521(8) . ?
C20 Si1 1.890(6) . ?
C20 Si2 1.917(6) . ?
C20 H18 1.0000 . ?
C21 Si3 1.891(6) . ?
C21 Si4 1.897(6) . ?
C21 H19 1.0000 . ?
C22 Si5 1.896(6) . ?
C22 Si6 1.917(6) . ?
C22 H20 1.0000 . ?
Si1 C24 1.855(8) . ?
Si1 C25 1.861(7) . ?
Si1 C23 1.867(8) . ?
Si2 C26 1.869(7) . ?
Si2 C27 1.871(7) . ?
Si2 C28 1.872(7) . ?
Si3 C30 1.869(7) . ?
Si3 C29 1.869(7) . ?
Si3 C31 1.875(7) . ?
Si4 C33 1.871(7) . ?
Si4 C34 1.873(6) . ?
Si4 C32 1.879(7) . ?
Si5 C37 1.858(7) . ?
Si5 C36 1.861(7) . ?
Si5 C35 1.876(8) . ?
Si6 C38 1.863(8) . ?
Si6 C39 1.875(7) . ?
Si6 C40 1.879(8) . ?
C23 H21 0.9800 . ?
C23 H22 0.9800 . ?
C23 H23 0.9800 . ?
C24 H24 0.9800 . ?
C24 H25 0.9800 . ?
C24 H26 0.9800 . ?
C25 H27 0.9800 . ?
C25 H28 0.9800 . ?
C25 H29 0.9800 . ?
C26 H30 0.9800 . ?
C26 H31 0.9800 . ?
C26 H32 0.9800 . ?
C27 H33 0.9800 . ?
C27 H34 0.9800 . ?
C27 H35 0.9800 . ?
C28 H36 0.9800 . ?
C28 H37 0.9800 . ?
C28 H38 0.9800 . ?
C29 H39 0.9800 . ?
C29 H40 0.9800 . ?
C29 H41 0.9800 . ?
C30 H42 0.9800 . ?
C30 H43 0.9800 . ?
C30 H44 0.9800 . ?
C31 H45 0.9800 . ?
C31 H46 0.9800 . ?
C31 H47 0.9800 . ?
C32 H48 0.9800 . ?
C32 H49 0.9800 . ?
C32 H50 0.9800 . ?
C33 H51 0.9800 . ?
C33 H52 0.9800 . ?
C33 H53 0.9800 . ?
C34 H54 0.9800 . ?
C34 H55 0.9800 . ?
C34 H56 0.9800 . ?
C35 H57 0.9800 . ?
C35 H58 0.9800 . ?
C35 H59 0.9800 . ?
C36 H60 0.9800 . ?
C36 H61 0.9800 . ?
C36 H62 0.9800 . ?
C37 H63 0.9800 . ?
C37 H64 0.9800 . ?
C37 H65 0.9800 . ?
C38 H66 0.9800 . ?
C38 H67 0.9800 . ?
C38 H68 0.9800 . ?
C39 H69 0.9800 . ?
C39 H70 0.9800 . ?
C39 H71 0.9800 . ?
C40 H72 0.9800 . ?
C40 H73 0.9800 . ?
C40 H74 0.9800 . ?

loop_
_cod_related_entry_id
_cod_related_entry_database
_cod_related_entry_code
1 ChemSpider 9709986
